data_2201836
loop_
_publ_author_name
'Fleischer, Holger'
'Schollmeyer, Dieter'

_publ_section_title
;
 Butanedithiol diacetate
;
_journal_issue 6
_journal_name_full 'Acta Crystallographica Section E'
_journal_page_first o845
_journal_page_last o847
_journal_paper_doi 10.1107/S1600536803010523
_journal_volume 59
_journal_year 2003
_chemical_formula_iupac 'C8 H14 O2 S2'
_chemical_formula_moiety 'C8 H14 O2 S2'
_chemical_formula_sum 'C8 H14 O2 S2'
_chemical_formula_weight 206.31
_chemical_name_systematic ?
_space_group_IT_number 14
_symmetry_cell_setting monoclinic
_symmetry_space_group_name_Hall '-P 2ybc'
_symmetry_space_group_name_H-M 'P 1 21/c 1'
_atom_sites_solution_hydrogens geom
_atom_sites_solution_primary direct
_atom_sites_solution_secondary difmap
_audit_creation_method SHELXL-97
_cell_angle_alpha 90.00
_cell_angle_beta 95.942(4)
_cell_angle_gamma 90.00
_cell_formula_units_Z 2
_cell_length_a 6.1998(7)
_cell_length_b 8.0292(7)
_cell_length_c 10.5650(10)
_cell_measurement_reflns_used 25
_cell_measurement_temperature 187(2)
_cell_measurement_theta_max 73
_cell_measurement_theta_min 57
_cell_volume 523.09(9)
_computing_cell_refinement 'CAD-4 Software'
_computing_data_collection 'CAD-4 Software (Enraf-Nonius, 1989)'
_computing_data_reduction 'CORINC (Dr\"ager & Gattow, 1971)'
_computing_molecular_graphics 'please supply'
_computing_publication_material 'please supply'
_computing_structure_refinement 'SHELXL97 (Sheldrick, 1997)'
_computing_structure_solution 'SIR92 (Altomare et al., 1994)'
_diffrn_ambient_temperature 187(2)
_diffrn_measured_fraction_theta_full 1.000
_diffrn_measured_fraction_theta_max 1.000
_diffrn_measurement_device '\k-geometry diffractometer'
_diffrn_measurement_device_type 'Enraf--Nonius CAD-4'
_diffrn_measurement_method \q/2\w
_diffrn_radiation_monochromator graphite
_diffrn_radiation_type CuK\a
_diffrn_radiation_wavelength 1.54178
_diffrn_reflns_av_R_equivalents 0.1690
_diffrn_reflns_av_sigmaI/netI 0.0436
_diffrn_reflns_limit_h_max 7
_diffrn_reflns_limit_h_min -7
_diffrn_reflns_limit_k_max 10
_diffrn_reflns_limit_k_min 0
_diffrn_reflns_limit_l_max 13
_diffrn_reflns_limit_l_min 0
_diffrn_reflns_number 1126
_diffrn_reflns_theta_full 73.83
_diffrn_reflns_theta_max 73.83
_diffrn_reflns_theta_min 6.94
_diffrn_standards_decay_% 5
_diffrn_standards_interval_time 60
_diffrn_standards_number 3
_exptl_absorpt_coefficient_mu 4.311
_exptl_absorpt_correction_T_max 0.524
_exptl_absorpt_correction_T_min 0.383
_exptl_absorpt_correction_type '\y scan'
_exptl_absorpt_process_details '(CORINC; Dr\"ager & Gattow, 1971)'
_exptl_crystal_colour colorless
_exptl_crystal_density_diffrn 1.310
_exptl_crystal_density_method 'not measured'
_exptl_crystal_description block
_exptl_crystal_F_000 220
_exptl_crystal_size_max 0.25
_exptl_crystal_size_mid 0.20
_exptl_crystal_size_min 0.15
_refine_diff_density_max 0.335
_refine_diff_density_min -0.841
_refine_ls_extinction_method none
_refine_ls_goodness_of_fit_ref 1.118
_refine_ls_hydrogen_treatment constr
_refine_ls_matrix_type full
_refine_ls_number_parameters 59
_refine_ls_number_reflns 1067
_refine_ls_number_restraints 0
_refine_ls_restrained_S_all 1.118
_refine_ls_R_factor_all 0.0603
_refine_ls_R_factor_gt 0.0482
_refine_ls_shift/su_max <0.001
_refine_ls_shift/su_mean 0.000
_refine_ls_structure_factor_coef Fsqd
_refine_ls_weighting_details 'calc w = 1/[\s^2^(Fo^2^)+(0.0915P)^2^] where P = (Fo^2^+2Fc^2^)/3'
_refine_ls_weighting_scheme calc
_refine_ls_wR_factor_obs 0.1266
_refine_ls_wR_factor_ref 0.1344
_reflns_number_gt 908
_reflns_number_total 1067
_reflns_threshold_expression I>2\s(I)
_cod_data_source_file bt6279.cif
_cod_data_source_block I
_cod_original_sg_symbol_H-M 'P 21/c'
_cod_database_code 2201836
_cod_database_fobs_code 2201836

loop_
_symmetry_equiv_pos_as_xyz
'x, y, z'
'-x, y+1/2, -z+1/2'
'-x, -y, -z'
'x, -y-1/2, z-1/2'

loop_
_atom_site_label
_atom_site_fract_x
_atom_site_fract_y
_atom_site_fract_z
_atom_site_U_iso_or_equiv
_atom_site_adp_type
_atom_site_calc_flag
_atom_site_refinement_flags
_atom_site_occupancy
_atom_site_disorder_assembly
_atom_site_disorder_group
_atom_site_type_symbol
C1 0.5767(4) 0.4575(3) 0.4587(2) 0.0251(5) Uani d . 1 . . C
H1A 0.7275 0.4885 0.4896 0.032(5) Uiso calc R 1 . . H
H1B 0.5468 0.4987 0.3704 0.032(5) Uiso calc R 1 . . H
C2 0.5571(4) 0.2683(3) 0.4584(2) 0.0268(5) Uani d . 1 . . C
H2A 0.6432 0.2226 0.3926 0.037(5) Uiso calc R 1 . . H
H2B 0.4036 0.2376 0.4347 0.037(5) Uiso calc R 1 . . H
S3 0.64823(9) 0.17358(7) 0.60986(5) 0.0284(3) Uani d . 1 . . S
C4 0.9309(4) 0.1645(3) 0.6010(2) 0.0287(6) Uani d . 1 . . C
O5 1.0158(3) 0.2125(3) 0.50988(18) 0.0392(5) Uani d . 1 . . O
C6 1.0538(5) 0.0903(4) 0.7179(3) 0.0430(7) Uani d . 1 . . C
H6A 0.9519 0.0604 0.7792 0.044(11) Uiso calc PR 0.48 . . H
H6B 1.1584 0.1719 0.7564 0.044(11) Uiso calc PR 0.48 . . H
H6C 1.1309 -0.0096 0.6942 0.044(11) Uiso calc PR 0.48 . . H
H6D 1.2089 0.0880 0.7074 0.062(12) Uiso calc PR 0.52 . . H
H6E 1.0024 -0.0234 0.7302 0.062(12) Uiso calc PR 0.52 . . H
H6F 1.0299 0.1581 0.7924 0.062(12) Uiso calc PR 0.52 . . H

loop_
_atom_site_aniso_label
_atom_site_aniso_U_11
_atom_site_aniso_U_22
_atom_site_aniso_U_33
_atom_site_aniso_U_12
_atom_site_aniso_U_13
_atom_site_aniso_U_23
C1 0.0297(12) 0.0258(11) 0.0197(10) 0.0031(9) 0.0025(9) 0.0007(8)
C2 0.0316(12) 0.0266(11) 0.0209(10) 0.0038(9) -0.0039(8) -0.0027(9)
S3 0.0317(4) 0.0310(4) 0.0224(4) 0.0026(2) 0.0028(2) 0.0055(2)
C4 0.0326(13) 0.0279(12) 0.0243(12) 0.0045(9) -0.0034(9) -0.0045(9)
O5 0.0342(10) 0.0471(11) 0.0371(10) 0.0007(8) 0.0076(8) 0.0053(8)
C6 0.0446(15) 0.0516(17) 0.0300(13) 0.0145(13) -0.0102(11) -0.0019(12)

loop_
_atom_type_symbol
_atom_type_description
_atom_type_scat_dispersion_real
_atom_type_scat_dispersion_imag
_atom_type_scat_source
C C 0.0181 0.0091 'International Tables Vol C Tables 4.2.6.8 and 6.1.1.4'
H H 0.0000 0.0000 'International Tables Vol C Tables 4.2.6.8 and 6.1.1.4'
O O 0.0492 0.0322 'International Tables Vol C Tables 4.2.6.8 and 6.1.1.4'
S S 0.3331 0.5567 'International Tables Vol C Tables 4.2.6.8 and 6.1.1.4'

loop_
_geom_angle_atom_site_label_1
_geom_angle_atom_site_label_2
_geom_angle_atom_site_label_3
_geom_angle_site_symmetry_1
_geom_angle
C1 C1 C2 3_666 113.3(2)
C1 C2 S3 . 113.55(15)
C4 S3 C2 . 101.02(12)
O5 C4 C6 . 123.7(3)
O5 C4 S3 . 123.1(2)
C6 C4 S3 . 113.2(2)

loop_
_geom_bond_atom_site_label_1
_geom_bond_atom_site_label_2
_geom_bond_site_symmetry_2
_geom_bond_distance
_geom_bond_publ_flag
C1 C1 3_666 1.517(4) ?
C1 C2 . 1.523(3) ?
C2 S3 . 1.809(2) ?
S3 C4 . 1.766(3) ?
C4 O5 . 1.207(3) ?
C4 C6 . 1.506(3) ?

loop_
_geom_torsion_atom_site_label_1
_geom_torsion_atom_site_label_2
_geom_torsion_atom_site_label_3
_geom_torsion_atom_site_label_4
_geom_torsion_site_symmetry_1
_geom_torsion_site_symmetry_3
_geom_torsion_site_symmetry_4
_geom_torsion
C1 C1 C2 S3 3_666 . . -67.6(3)
C1 C2 S3 C4 . . . -82.70(19)
C2 S3 C4 O5 . . . -0.8(2)
C2 S3 C4 C6 . . . 179.51(18)
C2 C1 C1 C2 . 3_666 3_666 180.0
